data_7060876
loop_
_publ_author_name
'Vicente, Ramon'
'Tubau, \`Annia'
'Speed, Saskia'
'Mautner, Franz A.'
'Bierbaumer, Florian'
'Fischer, Roland C.'
'Massoud, Salah S.'

_publ_section_title
;
 Slow magnetic relaxation and luminescence properties in
 neodymium(iii)-4,4,4-trifluoro-1-(2-naphthyl)butane-1,3-dionato complexes
 incorporating bipyridyl ligands
;
_journal_issue 32
_journal_name_full 'New Journal of Chemistry'
_journal_page_first 14713
_journal_page_last 14723
_journal_paper_doi 10.1039/D1NJ02583J
_journal_volume 45
_journal_year 2021
_chemical_formula_moiety 'C46 H36 F9 Nd O8'
_chemical_formula_sum 'C46 H36 F9 Nd O8'
_chemical_formula_weight 1031.99
_chemical_name_common '[Nd(L)3(EtOH)2]'
_space_group_crystal_system triclinic
_space_group_IT_number 2
_space_group_name_Hall '-P 1'
_space_group_name_H-M_alt 'P -1'
_atom_sites_solution_hydrogens mixed
_audit_creation_method SHELXL-2016/6
_audit_update_record
;
2021-04-06 deposited with the CCDC.	2021-07-12 downloaded from the CCDC.
;
_cell_angle_alpha 89.054(2)
_cell_angle_beta 85.936(2)
_cell_angle_gamma 74.224(2)
_cell_formula_units_Z 4
_cell_length_a 9.3963(3)
_cell_length_b 15.9698(5)
_cell_length_c 29.1157(8)
_cell_measurement_reflns_used 9785
_cell_measurement_temperature 100(2)
_cell_measurement_theta_max 25.00
_cell_measurement_theta_min 2.00
_cell_volume 4193.9(2)
_computing_cell_refinement 'Bruker SAINT'
_computing_data_collection 'Bruker APEX2'
_computing_data_reduction 'Bruker SAINT'
_computing_molecular_graphics 'Bruker SHELXTL'
_computing_publication_material 'Bruker SHELXTL'
_computing_structure_refinement 'SHELXL-2016/6 (Sheldrick, 2016)'
_computing_structure_solution 'Bruker SHELXTL'
_diffrn_ambient_temperature 100(2)
_diffrn_measured_fraction_theta_full 0.998
_diffrn_measured_fraction_theta_max 0.985
_diffrn_measurement_device_type 'Bruker APEX-II CCD'
_diffrn_measurement_method \w-scans
_diffrn_radiation_type MoK\a
_diffrn_radiation_wavelength 0.71073
_diffrn_reflns_av_unetI/netI 0.0692
_diffrn_reflns_Laue_measured_fraction_full 0.998
_diffrn_reflns_Laue_measured_fraction_max 0.985
_diffrn_reflns_limit_h_max 12
_diffrn_reflns_limit_h_min -12
_diffrn_reflns_limit_k_max 21
_diffrn_reflns_limit_k_min -20
_diffrn_reflns_limit_l_max 38
_diffrn_reflns_limit_l_min 0
_diffrn_reflns_number 19590
_diffrn_reflns_point_group_measured_fraction_full 0.998
_diffrn_reflns_point_group_measured_fraction_max 0.985
_diffrn_reflns_theta_full 25.242
_diffrn_reflns_theta_max 27.904
_diffrn_reflns_theta_min 1.325
_exptl_absorpt_coefficient_mu 1.333
_exptl_absorpt_correction_T_max 0.8742
_exptl_absorpt_correction_T_min 0.7139
_exptl_absorpt_correction_type multi-scan
_exptl_absorpt_process_details SADABS
_exptl_crystal_colour pink
_exptl_crystal_density_diffrn 1.634
_exptl_crystal_description prism
_exptl_crystal_F_000 2068
_exptl_crystal_size_max 0.240
_exptl_crystal_size_mid 0.190
_exptl_crystal_size_min 0.130
_refine_diff_density_max 1.843
_refine_diff_density_min -1.848
_refine_diff_density_rms 0.163
_refine_ls_extinction_method none
_refine_ls_goodness_of_fit_ref 1.037
_refine_ls_hydrogen_treatment constr
_refine_ls_matrix_type full
_refine_ls_number_parameters 1158
_refine_ls_number_reflns 19590
_refine_ls_number_restraints 0
_refine_ls_restrained_S_all 1.037
_refine_ls_R_factor_all 0.0701
_refine_ls_R_factor_gt 0.0532
_refine_ls_shift/su_max 0.002
_refine_ls_shift/su_mean 0.000
_refine_ls_structure_factor_coef Fsqd
_refine_ls_weighting_details 'w=1/[\s^2^(Fo^2^)+(0.0551P)^2^+11.8934P] where P=(Fo^2^+2Fc^2^)/3'
_refine_ls_weighting_scheme calc
_refine_ls_wR_factor_gt 0.1229
_refine_ls_wR_factor_ref 0.1331
_reflns_Friedel_coverage 0.000
_reflns_number_gt 16066
_reflns_number_total 19590
_reflns_threshold_expression 'I > 2\s(I)'
_cod_data_source_file d1nj02583j2.cif
_cod_data_source_block rf1610t
_cod_depositor_comments 'Adding full bibliography for 7060876--7060881.cif.'
_cod_database_code 7060876
_shelx_shelxl_version_number 2016/6
_shelx_space_group_comment
;
The symmetry employed for this shelxl refinement is uniquely defined
by the following loop, which should always be used as a source of
symmetry information in preference to the above space-group names.
They are only intended as comments.
;
_shelx_estimated_absorpt_t_min 0.740
_shelx_estimated_absorpt_t_max 0.846

loop_
_space_group_symop_operation_xyz
'x, y, z'
'-x, -y, -z'

loop_
_atom_site_label
_atom_site_type_symbol
_atom_site_fract_x
_atom_site_fract_y
_atom_site_fract_z
_atom_site_U_iso_or_equiv
_atom_site_adp_type
_atom_site_occupancy
_atom_site_site_symmetry_order
_atom_site_calc_flag
_atom_site_refinement_flags_posn
_atom_site_refinement_flags_adp
_atom_site_refinement_flags_occupancy
_atom_site_disorder_assembly
_atom_site_disorder_group
Nd1 Nd 0.47201(3) 0.84164(2) 0.45995(2) 0.01285(8) Uani 1 1 d . . . . .
C1 C 0.7555(7) 0.6129(4) 0.5439(2) 0.0202(12) Uani 1 1 d . . . . .
F1 F 0.8513(4) 0.5353(2) 0.53876(12) 0.0276(8) Uani 1 1 d . . . . .
O1 O 0.6412(5) 0.7405(2) 0.50470(13) 0.0175(8) Uani 1 1 d . . . . .
Nd2 Nd 0.54796(3) 0.65491(2) 0.95700(2) 0.01138(7) Uani 1 1 d . . . . .
C2 C 0.7163(6) 0.6614(3) 0.49866(18) 0.0121(11) Uani 1 1 d . . . . .
F2 F 0.6338(4) 0.6024(3) 0.56604(15) 0.0527(13) Uani 1 1 d . . . . .
O2 O 0.6249(5) 0.7277(2) 0.41093(13) 0.0174(8) Uani 1 1 d . . . . .
F3 F 0.8128(5) 0.6582(2) 0.57197(12) 0.0335(9) Uani 1 1 d . . . . .
C3 C 0.7602(6) 0.6165(3) 0.45773(19) 0.0178(12) Uani 1 1 d . . . . .
H3 H 0.821560 0.558435 0.458308 0.021 Uiso 1 1 calc R U . . .
O3 O 0.3037(4) 0.9899(2) 0.45633(12) 0.0145(8) Uani 1 1 d . . . . .
F4 F 0.1215(4) 1.1638(2) 0.44923(12) 0.0291(8) Uani 1 1 d . . . . .
C4 C 0.7164(7) 0.6543(4) 0.41487(19) 0.0164(12) Uani 1 1 d . . . . .
O4 O 0.5157(4) 0.9115(2) 0.38760(13) 0.0148(8) Uani 1 1 d . . . . .
F5 F 0.0085(4) 1.1172(2) 0.39705(12) 0.0236(8) Uani 1 1 d . . . . .
C5 C 0.7817(6) 0.6061(3) 0.37133(19) 0.0144(11) Uani 1 1 d . . . . .
O5 O 0.3205(5) 0.7568(3) 0.49549(13) 0.0215(9) Uani 1 1 d . . . . .
F6 F 0.0097(4) 1.0648(3) 0.46583(13) 0.0363(10) Uani 1 1 d . . . . .
C6 C 0.7106(6) 0.6293(3) 0.33156(19) 0.0136(11) Uani 1 1 d . . . . .
H6 H 0.620521 0.674475 0.332459 0.016 Uiso 1 1 calc R U . . .
O6 O 0.3062(4) 0.8147(2) 0.40695(13) 0.0172(8) Uani 1 1 d . . . . .
F7 F 0.0799(4) 0.6259(2) 0.50891(12) 0.0313(9) Uani 1 1 d . . . . .
C7 C 0.7689(6) 0.5871(3) 0.28928(19) 0.0142(11) Uani 1 1 d . . . . .
O7 O 0.4387(5) 0.9026(2) 0.53937(13) 0.0198(8) Uani 1 1 d . . . . .
H7 H 0.401850 0.953580 0.545110 0.030 Uiso 1 1 d . U . . .
F8 F 0.1603(4) 0.6941(3) 0.55976(12) 0.0307(9) Uani 1 1 d . . . . .
C8 C 0.6968(7) 0.6102(4) 0.2476(2) 0.0213(13) Uani 1 1 d . . . . .
H8 H 0.605018 0.653843 0.247971 0.026 Uiso 1 1 calc R U . . .
O8 O 0.6814(4) 0.9158(2) 0.46668(12) 0.0142(8) Uani 1 1 d . . . . .
H8A H 0.709589 0.932569 0.493820 0.021 Uiso 1 1 d . U . . .
F9 F 0.3088(4) 0.5845(2) 0.52400(13) 0.0321(9) Uani 1 1 d . . . . .
C9 C 0.7595(7) 0.5695(4) 0.2068(2) 0.0249(14) Uani 1 1 d . . . . .
H9 H 0.710580 0.585232 0.179192 0.030 Uiso 1 1 calc R U . . .
O9 O 0.7017(5) 0.7357(3) 0.98647(12) 0.0187(9) Uani 1 1 d . . . . .
O10 O 0.7187(4) 0.6827(2) 0.89781(13) 0.0148(8) Uani 1 1 d . . . . .
C10 C 0.8952(8) 0.5049(4) 0.2057(2) 0.0271(14) Uani 1 1 d . . . . .
H10 H 0.938016 0.477613 0.177357 0.033 Uiso 1 1 calc R U . . .
F10 F 0.8689(4) 0.7931(2) 1.04246(12) 0.0289(8) Uani 1 1 d . . . . .
C11 C 0.9659(8) 0.4810(4) 0.2452(2) 0.0256(14) Uani 1 1 d . . . . .
H11 H 1.057468 0.437032 0.243855 0.031 Uiso 1 1 calc R U . . .
O11 O 0.7027(4) 0.5039(2) 0.94733(12) 0.0134(7) Uani 1 1 d . . . . .
F11 F 0.9336(4) 0.8732(2) 0.98953(12) 0.0247(8) Uani 1 1 d . . . . .
C12 C 0.9059(6) 0.5202(4) 0.2881(2) 0.0171(12) Uani 1 1 d . . . . .
O12 O 0.4987(4) 0.5911(2) 0.88663(13) 0.0150(8) Uani 1 1 d . . . . .
F12 F 0.7077(4) 0.9040(2) 1.01800(12) 0.0283(8) Uani 1 1 d . . . . .
C13 C 0.9752(7) 0.4972(4) 0.3297(2) 0.0219(13) Uani 1 1 d . . . . .
H13 H 1.065705 0.452436 0.329402 0.026 Uiso 1 1 calc R U . . .
O13 O 0.3816(4) 0.7562(2) 1.00789(13) 0.0164(8) Uani 1 1 d . . . . .
F13 F 0.9862(4) 0.4117(2) 0.94754(13) 0.0277(8) Uani 1 1 d . . . . .
C14 C 0.9159(6) 0.5375(4) 0.3699(2) 0.0200(12) Uani 1 1 d . . . . .
H14 H 0.964040 0.519840 0.397484 0.024 Uiso 1 1 calc R U . . .
O14 O 0.4027(4) 0.7719(2) 0.91311(13) 0.0167(8) Uani 1 1 d . . . . .
F14 F 0.9897(4) 0.3690(2) 0.87772(12) 0.0266(8) Uani 1 1 d . . . . .
C15 C 0.0945(6) 1.0918(4) 0.4327(2) 0.0203(12) Uani 1 1 d . . . . .
O15 O 0.5736(4) 0.5911(2) 1.03584(13) 0.0158(8) Uani 1 1 d . . . . .
H15 H 0.594920 0.542529 1.042599 0.024 Uiso 1 1 d . U . . .
F15 F 0.8594(4) 0.3247(2) 0.93202(13) 0.0273(8) Uani 1 1 d . . . . .
C16 C 0.2381(6) 1.0225(3) 0.42037(19) 0.0147(11) Uani 1 1 d . . . . .
O16 O 0.3254(4) 0.5913(2) 0.97254(12) 0.0153(8) Uani 1 1 d . . . . .
H16 H 0.298620 0.573640 0.998250 0.023 Uiso 1 1 d . U . . .
F16 F 0.2126(5) 0.9666(2) 1.04901(12) 0.0342(9) Uani 1 1 d . . . . .
C17 C 0.2825(6) 1.0085(3) 0.37490(19) 0.0163(12) Uani 1 1 d . . . . .
H17 H 0.216194 1.035600 0.352475 0.020 Uiso 1 1 calc R U . . .
F17 F 0.1598(5) 0.8513(3) 1.07311(14) 0.0458(12) Uani 1 1 d . . . . .
F18 F 0.3773(5) 0.8642(3) 1.07839(14) 0.0520(13) Uani 1 1 d . . . . .
C18 C 0.4277(6) 0.9536(3) 0.35967(19) 0.0141(11) Uani 1 1 d . . . . .
C19 C 0.4796(6) 0.9455(3) 0.31014(19) 0.0156(11) Uani 1 1 d . . . . .
C21 C 0.4569(7) 0.9810(4) 0.2284(2) 0.0194(12) Uani 1 1 d . . . . .
C20 C 0.4030(7) 0.9936(4) 0.2758(2) 0.0184(12) Uani 1 1 d . . . . .
H20 H 0.312319 1.036108 0.283557 0.022 Uiso 1 1 calc R U . . .
C23 C 0.4276(8) 1.0145(4) 0.1480(2) 0.0303(15) Uani 1 1 d . . . . .
H23 H 0.371883 1.045762 0.124136 0.036 Uiso 1 1 calc R U . . .
C22 C 0.3741(7) 1.0292(4) 0.1930(2) 0.0248(14) Uani 1 1 d . . . . .
H22 H 0.282482 1.071226 0.200475 0.030 Uiso 1 1 calc R U . . .
C24 C 0.5653(7) 0.9529(4) 0.1367(2) 0.0258(14) Uani 1 1 d . . . . .
H24 H 0.602907 0.944571 0.105451 0.031 Uiso 1 1 calc R U . . .
C25 C 0.6435(7) 0.9060(4) 0.1700(2) 0.0240(13) Uani 1 1 d . . . . .
H25 H 0.734151 0.863670 0.161791 0.029 Uiso 1 1 calc R U . . .
C26 C 0.5924(7) 0.9188(4) 0.2177(2) 0.0208(13) Uani 1 1 d . . . . .
C27 C 0.6718(7) 0.8696(4) 0.2531(2) 0.0202(12) Uani 1 1 d . . . . .
H27 H 0.763283 0.827452 0.245672 0.024 Uiso 1 1 calc R U . . .
C29 C 0.1951(6) 0.6546(4) 0.51881(19) 0.0172(11) Uani 1 1 d . . . . .
C28 C 0.6167(7) 0.8826(4) 0.2981(2) 0.0223(13) Uani 1 1 d . . . . .
H28 H 0.670758 0.849217 0.321695 0.027 Uiso 1 1 calc R U . . .
C32 C 0.2277(6) 0.7637(3) 0.40204(19) 0.0137(11) Uani 1 1 d . . . . .
C31 C 0.1867(7) 0.7130(4) 0.43861(19) 0.0189(12) Uani 1 1 d . . . . .
H31 H 0.123194 0.677512 0.433221 0.023 Uiso 1 1 calc R U . . .
C30 C 0.2375(6) 0.7145(3) 0.48171(18) 0.0146(11) Uani 1 1 d . . . . .
C33 C 0.1809(6) 0.7558(3) 0.35475(18) 0.0131(11) Uani 1 1 d . . . . .
C34 C 0.2682(6) 0.7775(3) 0.31803(19) 0.0128(11) Uani 1 1 d . . . . .
H34 H 0.350840 0.797980 0.324258 0.015 Uiso 1 1 calc R U . . .
C35 C 0.2360(6) 0.7697(3) 0.27175(19) 0.0133(11) Uani 1 1 d . . . . .
C36 C 0.3248(6) 0.7908(4) 0.23442(19) 0.0164(11) Uani 1 1 d . . . . .
H36 H 0.409334 0.809736 0.240343 0.020 Uiso 1 1 calc R U . . .
C37 C 0.2906(7) 0.7844(4) 0.1898(2) 0.0202(13) Uani 1 1 d . . . . .
H37 H 0.349371 0.800055 0.165010 0.024 Uiso 1 1 calc R U . . .
C38 C 0.1665(7) 0.7542(4) 0.1813(2) 0.0218(13) Uani 1 1 d . . . . .
H38 H 0.143600 0.748749 0.150438 0.026 Uiso 1 1 calc R U . . .
C39 C 0.0792(7) 0.7327(4) 0.2164(2) 0.0191(12) Uani 1 1 d . . . . .
H39 H -0.002965 0.712231 0.209630 0.023 Uiso 1 1 calc R U . . .
C40 C 0.1100(6) 0.7405(3) 0.26275(19) 0.0141(11) Uani 1 1 d . . . . .
C41 C 0.0222(6) 0.7199(4) 0.30087(19) 0.0159(11) Uani 1 1 d . . . . .
H41 H -0.062509 0.700864 0.295428 0.019 Uiso 1 1 calc R U . . .
C42 C 0.0575(6) 0.7269(3) 0.34520(19) 0.0158(11) Uani 1 1 d . . . . .
H42 H -0.002429 0.711919 0.369935 0.019 Uiso 1 1 calc R U . . .
C43 C 0.4825(6) 0.8628(4) 0.58380(18) 0.0170(12) Uani 1 1 d . . . . .
H43A H 0.474214 0.909157 0.606783 0.020 Uiso 1 1 calc R U . . .
H43B H 0.587380 0.827973 0.580519 0.020 Uiso 1 1 calc R U . . .
C44 C 0.3873(7) 0.8052(4) 0.60072(19) 0.0197(12) Uani 1 1 d . . . . .
H44A H 0.283100 0.839131 0.603135 0.030 Uiso 1 1 calc R U . . .
H44B H 0.416441 0.782006 0.631052 0.030 Uiso 1 1 calc R U . . .
H44C H 0.400381 0.757033 0.579030 0.030 Uiso 1 1 calc R U . . .
C45 C 0.8215(7) 0.8774(4) 0.4405(2) 0.0253(14) Uani 1 1 d . . . . .
H45A H 0.816333 0.823115 0.425627 0.030 Uiso 1 1 calc R U . . .
H45B H 0.902084 0.862054 0.461833 0.030 Uiso 1 1 calc R U . . .
C46 C 0.8568(8) 0.9365(5) 0.4050(3) 0.0371(17) Uani 1 1 d . . . . .
H46A H 0.952352 0.908544 0.388697 0.056 Uiso 1 1 calc R U . . .
H46B H 0.862334 0.990359 0.419577 0.056 Uiso 1 1 calc R U . . .
H46C H 0.779209 0.950186 0.383118 0.056 Uiso 1 1 calc R U . . .
C47 C 0.8246(6) 0.8382(4) 1.00452(18) 0.0167(11) Uani 1 1 d . . . . .
C48 C 0.7830(6) 0.7817(3) 0.96898(18) 0.0128(10) Uani 1 1 d . . . . .
C49 C 0.8276(6) 0.7883(3) 0.92313(18) 0.0123(10) Uani 1 1 d . . . . .
H49 H 0.884737 0.827502 0.914505 0.015 Uiso 1 1 calc R U . . .
C50 C 0.7903(5) 0.7379(3) 0.88868(18) 0.0106(10) Uani 1 1 d . . . . .
C51 C 0.8293(6) 0.7500(3) 0.83889(18) 0.0111(10) Uani 1 1 d . . . . .
C52 C 0.7452(6) 0.7272(3) 0.80745(19) 0.0136(11) Uani 1 1 d . . . . .
H52 H 0.666035 0.703880 0.818029 0.016 Uiso 1 1 calc R U . . .
C53 C 0.7725(6) 0.7374(3) 0.75982(19) 0.0132(11) Uani 1 1 d . . . . .
C54 C 0.6871(7) 0.7130(4) 0.7270(2) 0.0177(12) Uani 1 1 d . . . . .
H54 H 0.604569 0.692164 0.737094 0.021 Uiso 1 1 calc R U . . .
C55 C 0.7226(7) 0.7192(4) 0.6808(2) 0.0206(13) Uani 1 1 d . . . . .
H55 H 0.665954 0.701171 0.659080 0.025 Uiso 1 1 calc R U . . .
C56 C 0.8429(7) 0.7521(4) 0.6652(2) 0.0232(13) Uani 1 1 d . . . . .
H56 H 0.865888 0.756678 0.633149 0.028 Uiso 1 1 calc R U . . .
C57 C 0.9258(7) 0.7773(4) 0.6959(2) 0.0189(12) Uani 1 1 d . . . . .
H57 H 1.005954 0.799573 0.685075 0.023 Uiso 1 1 calc R U . . .
C58 C 0.8939(6) 0.7707(3) 0.74419(19) 0.0139(11) Uani 1 1 d . . . . .
C59 C 0.9790(6) 0.7945(3) 0.77721(19) 0.0144(11) Uani 1 1 d . . . . .
H59 H 1.058778 0.817708 0.767101 0.017 Uiso 1 1 calc R U . . .
C60 C 0.9493(6) 0.7849(3) 0.82355(19) 0.0138(11) Uani 1 1 d . . . . .
H60 H 1.007957 0.801323 0.845200 0.017 Uiso 1 1 calc R U . . .
C61 C 0.9040(7) 0.3939(4) 0.91622(19) 0.0198(12) Uani 1 1 d . . . . .
C62 C 0.7650(6) 0.4698(3) 0.90911(19) 0.0136(11) Uani 1 1 d . . . . .
C63 C 0.7246(6) 0.4875(3) 0.86520(19) 0.0146(11) Uani 1 1 d . . . . .
H63 H 0.790626 0.460461 0.840180 0.017 Uiso 1 1 calc R U . . .
C64 C 0.5840(6) 0.5464(3) 0.85606(18) 0.0141(11) Uani 1 1 d . . . . .
C65 C 0.5299(6) 0.5555(4) 0.8084(2) 0.0174(12) Uani 1 1 d . . . . .
C66 C 0.3958(7) 0.6199(4) 0.8012(2) 0.0199(12) Uani 1 1 d . . . . .
H66 H 0.343852 0.655240 0.826312 0.024 Uiso 1 1 calc R U . . .
C67 C 0.3400(7) 0.6319(4) 0.7585(2) 0.0240(13) Uani 1 1 d . . . . .
H67 H 0.249681 0.675002 0.754339 0.029 Uiso 1 1 calc R U . . .
C68 C 0.4154(6) 0.5810(4) 0.7209(2) 0.0181(12) Uani 1 1 d . . . . .
C69 C 0.3595(7) 0.5919(4) 0.6758(2) 0.0256(14) Uani 1 1 d . . . . .
H69 H 0.268459 0.633784 0.670839 0.031 Uiso 1 1 calc R U . . .
C70 C 0.4380(7) 0.5417(4) 0.6400(2) 0.0249(13) Uani 1 1 d . . . . .
H70 H 0.401549 0.550230 0.610225 0.030 Uiso 1 1 calc R U . . .
C71 C 0.5721(7) 0.4775(4) 0.6463(2) 0.0235(13) Uani 1 1 d . . . . .
H71 H 0.624495 0.442842 0.621089 0.028 Uiso 1 1 calc R U . . .
C72 C 0.6253(7) 0.4659(4) 0.6888(2) 0.0201(12) Uani 1 1 d . . . . .
H72 H 0.715312 0.422684 0.693143 0.024 Uiso 1 1 calc R U . . .
C73 C 0.5495(7) 0.5168(4) 0.7267(2) 0.0178(12) Uani 1 1 d . . . . .
C74 C 0.6051(7) 0.5053(4) 0.7717(2) 0.0195(12) Uani 1 1 d . . . . .
H74 H 0.695367 0.462425 0.776224 0.023 Uiso 1 1 calc R U . . .
C75 C 0.2658(7) 0.8811(3) 1.0510(2) 0.0188(12) Uani 1 1 d . . . . .
C76 C 0.3148(6) 0.8363(4) 1.00432(18) 0.0125(11) Uani 1 1 d . . . . .
C77 C 0.2758(6) 0.8839(3) 0.96497(19) 0.0146(11) Uani 1 1 d . . . . .
H77 H 0.223933 0.943818 0.967763 0.018 Uiso 1 1 calc R U . . .
C78 C 0.3108(6) 0.8461(3) 0.92073(18) 0.0131(11) Uani 1 1 d . . . . .
C79 C 0.2369(6) 0.8928(3) 0.87993(18) 0.0134(11) Uani 1 1 d . . . . .
C80 C 0.3018(6) 0.8710(3) 0.83659(18) 0.0123(11) Uani 1 1 d . . . . .
H80 H 0.393108 0.827010 0.832918 0.015 Uiso 1 1 calc R U . . .
C81 C 0.2350(6) 0.9130(3) 0.79695(18) 0.0135(11) Uani 1 1 d . . . . .
C82 C 0.2985(6) 0.8918(4) 0.75181(19) 0.0160(11) Uani 1 1 d . . . . .
H82 H 0.391007 0.849047 0.747426 0.019 Uiso 1 1 calc R U . . .
C83 C 0.2299(7) 0.9313(4) 0.7144(2) 0.0205(12) Uani 1 1 d . . . . .
H83 H 0.275290 0.916674 0.684345 0.025 Uiso 1 1 calc R U . . .
C84 C 0.0903(7) 0.9943(4) 0.7204(2) 0.0210(13) Uani 1 1 d . . . . .
H84 H 0.041953 1.021250 0.694270 0.025 Uiso 1 1 calc R U . . .
C85 C 0.0252(7) 1.0165(4) 0.7635(2) 0.0191(12) Uani 1 1 d . . . . .
H85 H -0.067950 1.058837 0.767198 0.023 Uiso 1 1 calc R U . . .
C86 C 0.0964(6) 0.9762(4) 0.80331(19) 0.0154(11) Uani 1 1 d . . . . .
C87 C 0.0317(7) 0.9978(4) 0.84868(19) 0.0188(12) Uani 1 1 d . . . . .
H87 H -0.060586 1.040734 0.853046 0.023 Uiso 1 1 calc R U . . .
C88 C 0.1005(6) 0.9576(4) 0.88612(18) 0.0150(11) Uani 1 1 d . . . . .
H88 H 0.056669 0.973225 0.916265 0.018 Uiso 1 1 calc R U . . .
C89 C 0.5310(6) 0.6291(4) 1.08164(18) 0.0159(11) Uani 1 1 d . . . . .
H89A H 0.535584 0.582069 1.104510 0.019 Uiso 1 1 calc R U . . .
H89B H 0.427444 0.666125 1.082536 0.019 Uiso 1 1 calc R U . . .
C90 C 0.6307(7) 0.6827(4) 1.09414(19) 0.0188(12) Uani 1 1 d . . . . .
H90A H 0.732572 0.645673 1.094536 0.028 Uiso 1 1 calc R U . . .
H90B H 0.597941 0.708594 1.124684 0.028 Uiso 1 1 calc R U . . .
H90C H 0.626843 0.729068 1.071381 0.028 Uiso 1 1 calc R U . . .
C91 C 0.1884(6) 0.6356(4) 0.9517(2) 0.0220(12) Uani 1 1 d . . . . .
H91A H 0.210791 0.671718 0.925723 0.026 Uiso 1 1 calc R U . . .
H91B H 0.120763 0.674572 0.974772 0.026 Uiso 1 1 calc R U . . .
C92 C 0.1145(9) 0.5720(5) 0.9349(3) 0.053(2) Uani 1 1 d . . . . .
H92A H 0.180727 0.534168 0.911629 0.080 Uiso 1 1 calc R U . . .
H92B H 0.022707 0.603289 0.921199 0.080 Uiso 1 1 calc R U . . .
H92C H 0.091346 0.536694 0.960693 0.080 Uiso 1 1 calc R U . . .

loop_
_atom_site_aniso_label
_atom_site_aniso_U_11
_atom_site_aniso_U_22
_atom_site_aniso_U_33
_atom_site_aniso_U_23
_atom_site_aniso_U_13
_atom_site_aniso_U_12
Nd1 0.01615(15) 0.01022(14) 0.01152(14) 0.00040(11) -0.00346(11) -0.00184(11)
C1 0.020(3) 0.022(3) 0.016(3) 0.005(2) -0.005(2) 0.000(2)
F1 0.043(2) 0.0153(16) 0.0199(18) 0.0026(13) -0.0122(16) 0.0029(15)
O1 0.023(2) 0.0130(19) 0.0139(19) -0.0003(15) -0.0093(16) 0.0019(16)
Nd2 0.01319(14) 0.00896(13) 0.01124(14) 0.00045(10) 0.00004(11) -0.00198(10)
C2 0.010(3) 0.014(3) 0.013(3) 0.003(2) -0.001(2) -0.006(2)
F2 0.024(2) 0.078(3) 0.051(3) 0.043(2) 0.0044(19) -0.010(2)
O2 0.022(2) 0.0112(18) 0.0156(19) 0.0009(15) -0.0061(16) 0.0030(16)
F3 0.059(3) 0.0217(18) 0.0145(17) -0.0030(14) -0.0165(17) 0.0009(18)
C3 0.027(3) 0.011(2) 0.017(3) 0.003(2) -0.009(2) -0.006(2)
O3 0.0151(19) 0.0144(18) 0.0132(19) 0.0032(15) -0.0052(15) -0.0017(15)
F4 0.031(2) 0.0209(17) 0.028(2) -0.0069(15) -0.0050(16) 0.0063(15)
C4 0.018(3) 0.014(3) 0.019(3) 0.000(2) -0.003(2) -0.006(2)
O4 0.0116(19) 0.0176(19) 0.0154(19) 0.0037(15) -0.0033(15) -0.0041(15)
F5 0.0133(17) 0.0278(18) 0.0257(19) 0.0105(15) -0.0057(14) 0.0017(14)
C5 0.015(3) 0.009(2) 0.021(3) -0.001(2) -0.004(2) -0.005(2)
O5 0.033(2) 0.020(2) 0.016(2) 0.0013(16) -0.0066(17) -0.0127(19)
F6 0.0202(18) 0.045(2) 0.035(2) 0.0236(18) 0.0101(16) 0.0019(16)
C6 0.008(3) 0.008(2) 0.024(3) -0.004(2) -0.001(2) -0.001(2)
O6 0.021(2) 0.0160(19) 0.019(2) 0.0027(15) -0.0072(16) -0.0119(17)
F7 0.040(2) 0.040(2) 0.0245(19) 0.0043(16) -0.0008(16) -0.0287(19)
C7 0.018(3) 0.009(2) 0.016(3) 0.001(2) -0.004(2) -0.005(2)
O7 0.032(2) 0.0104(18) 0.016(2) 0.0031(15) -0.0042(18) -0.0038(16)
F8 0.042(2) 0.040(2) 0.0152(18) -0.0012(15) 0.0048(15) -0.0212(18)
C8 0.023(3) 0.023(3) 0.016(3) -0.001(2) 0.000(2) -0.003(3)
O8 0.0104(18) 0.0172(18) 0.0126(18) -0.0034(14) 0.0032(14) -0.0005(14)
F9 0.038(2) 0.0234(18) 0.032(2) 0.0112(16) 0.0023(17) -0.0052(16)
C9 0.035(4) 0.031(3) 0.011(3) 0.000(2) -0.003(2) -0.012(3)
O9 0.024(2) 0.026(2) 0.0115(19) -0.0015(16) 0.0008(16) -0.0159(18)
O10 0.015(2) 0.0141(18) 0.0170(19) -0.0010(15) -0.0005(15) -0.0068(15)
C10 0.039(4) 0.025(3) 0.015(3) -0.005(2) 0.008(3) -0.008(3)
F10 0.045(2) 0.0296(19) 0.0211(19) 0.0081(15) -0.0184(16) -0.0208(17)
C11 0.031(4) 0.017(3) 0.027(3) -0.003(2) 0.004(3) -0.005(3)
O11 0.0166(19) 0.0106(17) 0.0119(18) -0.0014(14) 0.0001(15) -0.0019(14)
F11 0.027(2) 0.0294(19) 0.0237(18) -0.0034(15) 0.0024(15) -0.0193(16)
C12 0.018(3) 0.012(3) 0.023(3) -0.007(2) 0.003(2) -0.007(2)
O12 0.013(2) 0.0116(18) 0.020(2) -0.0018(15) 0.0030(15) -0.0039(15)
F12 0.029(2) 0.0242(19) 0.030(2) -0.0123(15) 0.0041(16) -0.0066(16)
C13 0.022(3) 0.014(3) 0.027(3) -0.004(2) -0.008(3) 0.002(2)
O13 0.020(2) 0.0100(18) 0.017(2) 0.0006(14) 0.0035(16) -0.0013(16)
F13 0.0166(17) 0.0321(19) 0.033(2) -0.0107(16) -0.0108(16) -0.0012(14)
C14 0.019(3) 0.018(3) 0.022(3) 0.000(2) -0.006(2) -0.001(2)
O14 0.021(2) 0.0126(18) 0.0130(19) 0.0006(15) 0.0015(16) 0.0004(16)
F14 0.0182(18) 0.0316(19) 0.0237(19) -0.0066(15) 0.0055(14) 0.0025(15)
C15 0.016(3) 0.026(3) 0.019(3) 0.008(2) 0.001(2) -0.007(2)
O15 0.021(2) 0.0125(18) 0.0149(19) 0.0028(15) -0.0028(16) -0.0051(15)
F15 0.0204(18) 0.0167(17) 0.043(2) 0.0067(15) -0.0013(16) -0.0023(14)
C16 0.014(3) 0.012(3) 0.018(3) 0.003(2) -0.003(2) -0.003(2)
O16 0.0174(19) 0.0158(18) 0.0120(18) 0.0022(14) -0.0011(15) -0.0034(15)
F16 0.059(3) 0.0146(16) 0.0220(19) -0.0023(14) 0.0074(18) -0.0006(16)
C17 0.023(3) 0.013(3) 0.013(3) 0.006(2) -0.005(2) -0.004(2)
F17 0.073(3) 0.039(2) 0.028(2) -0.0137(18) 0.031(2) -0.028(2)
F18 0.048(3) 0.061(3) 0.032(2) -0.025(2) -0.025(2) 0.017(2)
C18 0.017(3) 0.013(3) 0.016(3) 0.002(2) -0.004(2) -0.010(2)
C19 0.022(3) 0.012(3) 0.017(3) 0.000(2) -0.003(2) -0.011(2)
C21 0.027(3) 0.013(3) 0.024(3) 0.004(2) -0.007(2) -0.015(2)
C20 0.021(3) 0.015(3) 0.023(3) 0.001(2) 0.000(2) -0.010(2)
C23 0.046(4) 0.028(3) 0.019(3) 0.004(3) -0.001(3) -0.015(3)
C22 0.028(4) 0.022(3) 0.023(3) 0.001(2) -0.004(3) -0.004(3)
C24 0.036(4) 0.026(3) 0.017(3) -0.002(2) 0.002(3) -0.012(3)
C25 0.022(3) 0.025(3) 0.027(3) -0.002(3) 0.000(3) -0.011(3)
C26 0.020(3) 0.018(3) 0.028(3) -0.003(2) 0.000(2) -0.012(2)
C27 0.015(3) 0.020(3) 0.025(3) 0.001(2) -0.003(2) -0.004(2)
C29 0.020(3) 0.015(3) 0.018(3) 0.001(2) -0.003(2) -0.008(2)
C28 0.022(3) 0.025(3) 0.020(3) 0.002(2) -0.002(2) -0.008(3)
C32 0.004(2) 0.014(3) 0.019(3) -0.003(2) -0.002(2) 0.003(2)
C31 0.025(3) 0.020(3) 0.015(3) 0.003(2) -0.007(2) -0.008(2)
C30 0.016(3) 0.014(3) 0.014(3) 0.003(2) -0.002(2) -0.003(2)
C33 0.012(3) 0.012(2) 0.015(3) -0.003(2) 0.000(2) -0.002(2)
C34 0.005(2) 0.014(3) 0.020(3) 0.001(2) -0.001(2) -0.003(2)
C35 0.012(3) 0.011(2) 0.016(3) 0.002(2) -0.001(2) -0.002(2)
C36 0.017(3) 0.014(3) 0.018(3) 0.001(2) 0.002(2) -0.005(2)
C37 0.024(3) 0.017(3) 0.016(3) 0.002(2) 0.004(2) 0.000(2)
C38 0.029(3) 0.022(3) 0.014(3) -0.001(2) -0.004(2) -0.005(3)
C39 0.019(3) 0.018(3) 0.020(3) -0.004(2) -0.006(2) -0.004(2)
C40 0.014(3) 0.013(2) 0.015(3) -0.002(2) -0.003(2) -0.003(2)
C41 0.015(3) 0.013(3) 0.020(3) -0.003(2) -0.003(2) -0.005(2)
C42 0.018(3) 0.015(3) 0.014(3) 0.000(2) 0.003(2) -0.004(2)
C43 0.018(3) 0.019(3) 0.010(2) 0.001(2) -0.004(2) 0.002(2)
C44 0.021(3) 0.021(3) 0.017(3) 0.000(2) -0.001(2) -0.005(2)
C45 0.020(3) 0.017(3) 0.029(3) -0.002(2) 0.010(2) 0.009(2)
C46 0.026(4) 0.037(4) 0.045(4) 0.007(3) 0.017(3) -0.008(3)
C47 0.022(3) 0.019(3) 0.010(3) -0.001(2) -0.001(2) -0.006(2)
C48 0.016(3) 0.008(2) 0.013(3) 0.0009(19) -0.005(2) -0.002(2)
C49 0.014(3) 0.008(2) 0.016(3) 0.000(2) 0.002(2) -0.006(2)
C50 0.005(2) 0.009(2) 0.017(3) 0.000(2) -0.002(2) 0.0003(19)
C51 0.012(3) 0.005(2) 0.013(3) -0.0027(19) 0.000(2) 0.0016(19)
C52 0.010(3) 0.011(2) 0.020(3) 0.000(2) -0.003(2) -0.002(2)
C53 0.012(3) 0.010(2) 0.018(3) -0.001(2) -0.002(2) -0.002(2)
C54 0.018(3) 0.015(3) 0.019(3) 0.001(2) -0.002(2) -0.003(2)
C55 0.023(3) 0.014(3) 0.022(3) -0.003(2) -0.007(2) 0.001(2)
C56 0.035(4) 0.024(3) 0.011(3) 0.001(2) -0.005(2) -0.009(3)
C57 0.023(3) 0.016(3) 0.019(3) 0.000(2) 0.002(2) -0.009(2)
C58 0.014(3) 0.007(2) 0.019(3) 0.001(2) -0.002(2) 0.000(2)
C59 0.009(3) 0.013(2) 0.024(3) 0.001(2) 0.000(2) -0.007(2)
C60 0.007(3) 0.015(3) 0.021(3) -0.002(2) -0.002(2) -0.003(2)
C61 0.019(3) 0.024(3) 0.014(3) -0.006(2) 0.002(2) -0.001(2)
C62 0.016(3) 0.012(3) 0.014(3) -0.004(2) 0.003(2) -0.006(2)
C63 0.016(3) 0.016(3) 0.012(3) -0.004(2) 0.004(2) -0.005(2)
C64 0.019(3) 0.014(3) 0.016(3) 0.000(2) 0.001(2) -0.015(2)
C65 0.019(3) 0.017(3) 0.018(3) 0.002(2) 0.000(2) -0.009(2)
C66 0.018(3) 0.021(3) 0.020(3) -0.002(2) 0.000(2) -0.004(2)
C67 0.024(3) 0.017(3) 0.026(3) 0.003(2) -0.001(3) 0.003(2)
C68 0.018(3) 0.011(3) 0.026(3) 0.001(2) -0.002(2) -0.004(2)
C69 0.029(4) 0.025(3) 0.024(3) 0.003(3) -0.008(3) -0.008(3)
C70 0.033(4) 0.023(3) 0.020(3) 0.005(2) -0.003(3) -0.010(3)
C71 0.028(3) 0.018(3) 0.027(3) -0.003(2) -0.001(3) -0.010(3)
C72 0.022(3) 0.013(3) 0.024(3) 0.000(2) 0.002(2) -0.002(2)
C73 0.020(3) 0.015(3) 0.020(3) 0.002(2) 0.000(2) -0.008(2)
C74 0.019(3) 0.018(3) 0.021(3) 0.001(2) -0.003(2) -0.004(2)
C75 0.025(3) 0.012(3) 0.016(3) -0.002(2) 0.000(2) -0.001(2)
C76 0.011(3) 0.016(3) 0.012(2) 0.000(2) 0.001(2) -0.006(2)
C77 0.016(3) 0.009(2) 0.017(3) -0.004(2) -0.001(2) -0.001(2)
C78 0.017(3) 0.008(2) 0.014(3) 0.001(2) -0.001(2) -0.004(2)
C79 0.018(3) 0.011(2) 0.013(3) 0.002(2) -0.003(2) -0.007(2)
C80 0.011(3) 0.010(2) 0.015(3) -0.002(2) 0.002(2) -0.001(2)
C81 0.017(3) 0.012(2) 0.013(3) -0.001(2) 0.000(2) -0.007(2)
C82 0.018(3) 0.014(3) 0.016(3) -0.006(2) 0.004(2) -0.004(2)
C83 0.025(3) 0.022(3) 0.015(3) 0.001(2) 0.001(2) -0.008(3)
C84 0.030(3) 0.021(3) 0.014(3) 0.004(2) -0.002(2) -0.009(3)
C85 0.017(3) 0.015(3) 0.023(3) 0.004(2) -0.004(2) -0.001(2)
C86 0.019(3) 0.016(3) 0.012(3) -0.003(2) 0.000(2) -0.006(2)
C87 0.017(3) 0.019(3) 0.015(3) 0.000(2) 0.001(2) 0.003(2)
C88 0.015(3) 0.017(3) 0.010(2) -0.001(2) 0.001(2) 0.000(2)
C89 0.017(3) 0.017(3) 0.014(3) -0.001(2) 0.003(2) -0.007(2)
C90 0.023(3) 0.020(3) 0.012(3) -0.002(2) -0.004(2) -0.003(2)
C91 0.015(3) 0.019(3) 0.027(3) 0.002(2) -0.008(2) 0.003(2)
C92 0.042(5) 0.027(4) 0.089(7) -0.002(4) -0.041(5) 0.001(3)

loop_
_atom_type_symbol
_atom_type_description
_atom_type_scat_dispersion_real
_atom_type_scat_dispersion_imag
_atom_type_scat_source
C C 0.0033 0.0016 'International Tables Vol C Tables 4.2.6.8 and 6.1.1.4'
H H 0.0000 0.0000 'International Tables Vol C Tables 4.2.6.8 and 6.1.1.4'
F F 0.0171 0.0103 'International Tables Vol C Tables 4.2.6.8 and 6.1.1.4'
Nd Nd -0.1943 3.0179 'International Tables Vol C Tables 4.2.6.8 and 6.1.1.4'
O O 0.0106 0.0060 'International Tables Vol C Tables 4.2.6.8 and 6.1.1.4'

loop_
_geom_angle_atom_site_label_1
_geom_angle_atom_site_label_2
_geom_angle_atom_site_label_3
_geom_angle
_geom_angle_site_symmetry_1
_geom_angle_site_symmetry_3
_geom_angle_publ_flag
O1 Nd1 O6 128.99(13) . . ?
O1 Nd1 O5 77.42(14) . . ?
O6 Nd1 O5 69.41(13) . . ?
O1 Nd1 O2 70.44(12) . . ?
O6 Nd1 O2 75.85(14) . . ?
O5 Nd1 O2 96.31(14) . . ?
O1 Nd1 O4 129.95(13) . . ?
O6 Nd1 O4 72.11(12) . . ?
O5 Nd1 O4 141.52(13) . . ?
O2 Nd1 O4 74.30(13) . . ?
O1 Nd1 O3 145.85(12) . . ?
O6 Nd1 O3 81.08(13) . . ?
O5 Nd1 O3 104.32(13) . . ?
O2 Nd1 O3 141.15(12) . . ?
O4 Nd1 O3 69.01(12) . . ?
O1 Nd1 O7 73.41(12) . . ?
O6 Nd1 O7 134.01(14) . . ?
O5 Nd1 O7 80.67(13) . . ?
O2 Nd1 O7 143.47(12) . . ?
O4 Nd1 O7 128.64(12) . . ?
O3 Nd1 O7 73.28(12) . . ?
O1 Nd1 O8 77.35(13) . . ?
O6 Nd1 O8 142.30(12) . . ?
O5 Nd1 O8 148.27(12) . . ?
O2 Nd1 O8 93.06(13) . . ?
O4 Nd1 O8 70.21(12) . . ?
O3 Nd1 O8 86.42(12) . . ?
O7 Nd1 O8 73.92(12) . . ?
F2 C1 F1 107.8(5) . . ?
F2 C1 F3 106.5(5) . . ?
F1 C1 F3 106.8(5) . . ?
F2 C1 C2 109.6(5) . . ?
F1 C1 C2 114.2(5) . . ?
F3 C1 C2 111.6(5) . . ?
C2 O1 Nd1 133.7(3) . . ?
O13 Nd2 O10 128.15(13) . . ?
O13 Nd2 O9 76.77(14) . . ?
O10 Nd2 O9 69.09(13) . . ?
O13 Nd2 O14 70.76(12) . . ?
O10 Nd2 O14 75.35(13) . . ?
O9 Nd2 O14 96.16(14) . . ?
O13 Nd2 O12 129.02(13) . . ?
O10 Nd2 O12 73.25(12) . . ?
O9 Nd2 O12 142.34(13) . . ?
O14 Nd2 O12 73.21(13) . . ?
O13 Nd2 O11 145.37(12) . . ?
O10 Nd2 O11 82.89(12) . . ?
O9 Nd2 O11 106.48(13) . . ?
O14 Nd2 O11 140.42(12) . . ?
O12 Nd2 O11 68.99(12) . . ?
O13 Nd2 O15 73.09(12) . . ?
O10 Nd2 O15 134.21(12) . . ?
O9 Nd2 O15 80.62(12) . . ?
O14 Nd2 O15 143.44(12) . . ?
O12 Nd2 O15 129.13(12) . . ?
O11 Nd2 O15 73.52(12) . . ?
O13 Nd2 O16 75.52(13) . . ?
O10 Nd2 O16 143.51(12) . . ?
O9 Nd2 O16 147.09(12) . . ?
O14 Nd2 O16 91.18(13) . . ?
O12 Nd2 O16 70.39(12) . . ?
O11 Nd2 O16 87.05(12) . . ?
O15 Nd2 O16 74.61(12) . . ?
O1 C2 C3 128.2(5) . . ?
O1 C2 C1 113.0(5) . . ?
C3 C2 C1 118.7(5) . . ?
C4 O2 Nd1 138.5(4) . . ?
C2 C3 C4 121.9(5) . . ?
C2 C3 H3 119.0 . . ?
C4 C3 H3 119.0 . . ?
C16 O3 Nd1 124.1(3) . . ?
O2 C4 C3 123.6(5) . . ?
O2 C4 C5 117.1(5) . . ?
C3 C4 C5 119.3(5) . . ?
C18 O4 Nd1 131.3(3) . . ?
C6 C5 C14 119.2(5) . . ?
C6 C5 C4 118.8(5) . . ?
C14 C5 C4 122.0(5) . . ?
C30 O5 Nd1 135.6(4) . . ?
C5 C6 C7 121.2(5) . . ?
C5 C6 H6 119.4 . . ?
C7 C6 H6 119.4 . . ?
C32 O6 Nd1 139.2(3) . . ?
C6 C7 C8 122.1(5) . . ?
C6 C7 C12 119.0(5) . . ?
C8 C7 C12 118.9(5) . . ?
C43 O7 Nd1 131.9(3) . . ?
C43 O7 H7 104.9(4) . . ?
Nd1 O7 H7 123.1(3) . . ?
C9 C8 C7 120.4(6) . . ?
C9 C8 H8 119.8 . . ?
C7 C8 H8 119.8 . . ?
C45 O8 Nd1 117.0(3) . . ?
C45 O8 H8A 103.8(4) . . ?
Nd1 O8 H8A 124.9(3) . . ?
C8 C9 C10 120.4(6) . . ?
C8 C9 H9 119.8 . . ?
C10 C9 H9 119.8 . . ?
C48 O9 Nd2 135.4(3) . . ?
C50 O10 Nd2 138.4(3) . . ?
C11 C10 C9 120.4(6) . . ?
C11 C10 H10 119.8 . . ?
C9 C10 H10 119.8 . . ?
C10 C11 C12 121.6(6) . . ?
C10 C11 H11 119.2 . . ?
C12 C11 H11 119.2 . . ?
C62 O11 Nd2 124.9(3) . . ?
C13 C12 C11 123.3(6) . . ?
C13 C12 C7 118.4(5) . . ?
C11 C12 C7 118.3(5) . . ?
C64 O12 Nd2 131.3(4) . . ?
C14 C13 C12 121.5(6) . . ?
C14 C13 H13 119.2 . . ?
C12 C13 H13 119.2 . . ?
C76 O13 Nd2 132.9(3) . . ?
C13 C14 C5 120.6(5) . . ?
C13 C14 H14 119.7 . . ?
C5 C14 H14 119.7 . . ?
C78 O14 Nd2 137.8(3) . . ?
F6 C15 F4 106.2(5) . . ?
F6 C15 F5 106.2(5) . . ?
F4 C15 F5 106.8(4) . . ?
F6 C15 C16 112.0(5) . . ?
F4 C15 C16 111.1(5) . . ?
F5 C15 C16 114.1(5) . . ?
C89 O15 Nd2 132.4(3) . . ?
C89 O15 H15 98.8(4) . . ?
Nd2 O15 H15 128.0(3) . . ?
O3 C16 C17 130.2(5) . . ?
O3 C16 C15 111.8(5) . . ?
C17 C16 C15 117.8(5) . . ?
C91 O16 Nd2 117.3(3) . . ?
C91 O16 H16 105.3(4) . . ?
Nd2 O16 H16 125.2(3) . . ?
C16 C17 C18 122.0(5) . . ?
C16 C17 H17 119.0 . . ?
C18 C17 H17 119.0 . . ?
O4 C18 C17 121.8(5) . . ?
O4 C18 C19 116.9(5) . . ?
C17 C18 C19 121.4(5) . . ?
C20 C19 C28 118.8(5) . . ?
C20 C19 C18 124.0(5) . . ?
C28 C19 C18 117.1(5) . . ?
C26 C21 C22 120.7(6) . . ?
C26 C21 C20 118.4(5) . . ?
C22 C21 C20 120.9(6) . . ?
C19 C20 C21 121.4(6) . . ?
C19 C20 H20 119.3 . . ?
C21 C20 H20 119.3 . . ?
C22 C23 C24 120.5(6) . . ?
C22 C23 H23 119.8 . . ?
C24 C23 H23 119.8 . . ?
C23 C22 C21 119.4(6) . . ?
C23 C22 H22 120.3 . . ?
C21 C22 H22 120.3 . . ?
C25 C24 C23 120.5(6) . . ?
C25 C24 H24 119.8 . . ?
C23 C24 H24 119.8 . . ?
C24 C25 C26 121.3(6) . . ?
C24 C25 H25 119.4 . . ?
C26 C25 H25 119.4 . . ?
C21 C26 C27 120.2(6) . . ?
C21 C26 C25 117.7(6) . . ?
C27 C26 C25 122.1(6) . . ?
C28 C27 C26 120.1(6) . . ?
C28 C27 H27 120.0 . . ?
C26 C27 H27 120.0 . . ?
F9 C29 F7 106.9(4) . . ?
F9 C29 F8 107.2(5) . . ?
F7 C29 F8 106.9(5) . . ?
F9 C29 C30 110.2(5) . . ?
F7 C29 C30 113.3(4) . . ?
F8 C29 C30 111.9(4) . . ?
C27 C28 C19 121.0(6) . . ?
C27 C28 H28 119.5 . . ?
C19 C28 H28 119.5 . . ?
O6 C32 C31 123.1(5) . . ?
O6 C32 C33 116.8(5) . . ?
C31 C32 C33 120.1(5) . . ?
C30 C31 C32 121.1(5) . . ?
C30 C31 H31 119.5 . . ?
C32 C31 H31 119.5 . . ?
O5 C30 C31 128.9(5) . . ?
O5 C30 C29 112.9(5) . . ?
C31 C30 C29 118.2(5) . . ?
C34 C33 C42 118.9(5) . . ?
C34 C33 C32 116.9(5) . . ?
C42 C33 C32 124.2(5) . . ?
C33 C34 C35 121.4(5) . . ?
C33 C34 H34 119.3 . . ?
C35 C34 H34 119.3 . . ?
C36 C35 C34 121.7(5) . . ?
C36 C35 C40 119.4(5) . . ?
C34 C35 C40 118.9(5) . . ?
C37 C36 C35 120.9(6) . . ?
C37 C36 H36 119.5 . . ?
C35 C36 H36 119.5 . . ?
C36 C37 C38 119.1(5) . . ?
C36 C37 H37 120.4 . . ?
C38 C37 H37 120.4 . . ?
C39 C38 C37 121.5(5) . . ?
C39 C38 H38 119.2 . . ?
C37 C38 H38 119.2 . . ?
C38 C39 C40 120.6(6) . . ?
C38 C39 H39 119.7 . . ?
C40 C39 H39 119.7 . . ?
C39 C40 C35 118.4(5) . . ?
C39 C40 C41 123.2(5) . . ?
C35 C40 C41 118.4(5) . . ?
C42 C41 C40 121.3(5) . . ?
C42 C41 H41 119.3 . . ?
C40 C41 H41 119.3 . . ?
C41 C42 C33 121.1(5) . . ?
C41 C42 H42 119.4 . . ?
C33 C42 H42 119.4 . . ?
O7 C43 C44 111.7(5) . . ?
O7 C43 H43A 109.3 . . ?
C44 C43 H43A 109.3 . . ?
O7 C43 H43B 109.3 . . ?
C44 C43 H43B 109.3 . . ?
H43A C43 H43B 107.9 . . ?
C43 C44 H44A 109.5 . . ?
C43 C44 H44B 109.5 . . ?
H44A C44 H44B 109.5 . . ?
C43 C44 H44C 109.5 . . ?
H44A C44 H44C 109.5 . . ?
H44B C44 H44C 109.5 . . ?
O8 C45 C46 112.3(5) . . ?
O8 C45 H45A 109.1 . . ?
C46 C45 H45A 109.1 . . ?
O8 C45 H45B 109.1 . . ?
C46 C45 H45B 109.1 . . ?
H45A C45 H45B 107.9 . . ?
C45 C46 H46A 109.5 . . ?
C45 C46 H46B 109.5 . . ?
H46A C46 H46B 109.5 . . ?
C45 C46 H46C 109.5 . . ?
H46A C46 H46C 109.5 . . ?
H46B C46 H46C 109.5 . . ?
F12 C47 F10 106.5(4) . . ?
F12 C47 F11 107.0(4) . . ?
F10 C47 F11 106.6(4) . . ?
F12 C47 C48 110.8(5) . . ?
F10 C47 C48 111.6(4) . . ?
F11 C47 C48 114.0(4) . . ?
O9 C48 C49 127.8(5) . . ?
O9 C48 C47 112.7(5) . . ?
C49 C48 C47 119.4(5) . . ?
C48 C49 C50 121.6(5) . . ?
C48 C49 H49 119.2 . . ?
C50 C49 H49 119.2 . . ?
O10 C50 C49 122.6(5) . . ?
O10 C50 C51 116.1(5) . . ?
C49 C50 C51 121.3(5) . . ?
C52 C51 C60 119.8(5) . . ?
C52 C51 C50 117.9(5) . . ?
C60 C51 C50 122.3(5) . . ?
C51 C52 C53 121.9(5) . . ?
C51 C52 H52 119.1 . . ?
C53 C52 H52 119.1 . . ?
C52 C53 C54 122.2(5) . . ?
C52 C53 C58 118.6(5) . . ?
C54 C53 C58 119.1(5) . . ?
C55 C54 C53 120.5(6) . . ?
C55 C54 H54 119.8 . . ?
C53 C54 H54 119.8 . . ?
C54 C55 C56 120.5(5) . . ?
C54 C55 H55 119.8 . . ?
C56 C55 H55 119.8 . . ?
C57 C56 C55 120.4(5) . . ?
C57 C56 H56 119.8 . . ?
C55 C56 H56 119.8 . . ?
C56 C57 C58 120.8(5) . . ?
C56 C57 H57 119.6 . . ?
C58 C57 H57 119.6 . . ?
C59 C58 C57 122.6(5) . . ?
C59 C58 C53 118.7(5) . . ?
C57 C58 C53 118.7(5) . . ?
C60 C59 C58 121.7(5) . . ?
C60 C59 H59 119.2 . . ?
C58 C59 H59 119.2 . . ?
C59 C60 C51 119.3(5) . . ?
C59 C60 H60 120.3 . . ?
C51 C60 H60 120.3 . . ?
F13 C61 F14 108.4(5) . . ?
F13 C61 F15 106.3(5) . . ?
F14 C61 F15 107.3(5) . . ?
F13 C61 C62 112.4(5) . . ?
F14 C61 C62 113.6(5) . . ?
F15 C61 C62 108.4(5) . . ?
O11 C62 C63 130.6(5) . . ?
O11 C62 C61 111.8(5) . . ?
C63 C62 C61 117.6(5) . . ?
C62 C63 C64 121.2(5) . . ?
C62 C63 H63 119.4 . . ?
C64 C63 H63 119.4 . . ?
O12 C64 C63 123.0(5) . . ?
O12 C64 C65 116.0(5) . . ?
C63 C64 C65 121.0(5) . . ?
C74 C65 C66 119.1(5) . . ?
C74 C65 C64 123.1(5) . . ?
C66 C65 C64 117.8(5) . . ?
C67 C66 C65 120.9(6) . . ?
C67 C66 H66 119.6 . . ?
C65 C66 H66 119.6 . . ?
C66 C67 C68 120.5(6) . . ?
C66 C67 H67 119.7 . . ?
C68 C67 H67 119.7 . . ?
C67 C68 C73 120.1(5) . . ?
C67 C68 C69 121.8(6) . . ?
C73 C68 C69 118.1(5) . . ?
C70 C69 C68 119.7(6) . . ?
C70 C69 H69 120.2 . . ?
C68 C69 H69 120.2 . . ?
C69 C70 C71 121.7(6) . . ?
C69 C70 H70 119.2 . . ?
C71 C70 H70 119.2 . . ?
C72 C71 C70 119.3(6) . . ?
C72 C71 H71 120.4 . . ?
C70 C71 H71 120.4 . . ?
C71 C72 C73 121.3(6) . . ?
C71 C72 H72 119.4 . . ?
C73 C72 H72 119.4 . . ?
C68 C73 C72 120.0(5) . . ?
C68 C73 C74 118.3(5) . . ?
C72 C73 C74 121.6(6) . . ?
C65 C74 C73 121.1(5) . . ?
C65 C74 H74 119.5 . . ?
C73 C74 H74 119.5 . . ?
F16 C75 F18 107.5(5) . . ?
F16 C75 F17 106.3(5) . . ?
F18 C75 F17 105.7(5) . . ?
F16 C75 C76 114.7(5) . . ?
F18 C75 C76 110.9(5) . . ?
F17 C75 C76 111.2(5) . . ?
O13 C76 C77 128.6(5) . . ?
O13 C76 C75 112.8(4) . . ?
C77 C76 C75 118.4(5) . . ?
C76 C77 C78 121.8(5) . . ?
C76 C77 H77 119.1 . . ?
C78 C77 H77 119.1 . . ?
O14 C78 C77 123.1(5) . . ?
O14 C78 C79 116.8(5) . . ?
C77 C78 C79 120.2(5) . . ?
C80 C79 C88 120.3(5) . . ?
C80 C79 C78 119.3(5) . . ?
C88 C79 C78 120.4(5) . . ?
C79 C80 C81 121.2(5) . . ?
C79 C80 H80 119.4 . . ?
C81 C80 H80 119.4 . . ?
C82 C81 C86 119.1(5) . . ?
C82 C81 C80 122.6(5) . . ?
C86 C81 C80 118.2(5) . . ?
C83 C82 C81 121.4(6) . . ?
C83 C82 H82 119.3 . . ?
C81 C82 H82 119.3 . . ?
C82 C83 C84 119.9(5) . . ?
C82 C83 H83 120.0 . . ?
C84 C83 H83 120.0 . . ?
C85 C84 C83 120.4(5) . . ?
C85 C84 H84 119.8 . . ?
C83 C84 H84 119.8 . . ?
C84 C85 C86 120.5(6) . . ?
C84 C85 H85 119.8 . . ?
C86 C85 H85 119.8 . . ?
C81 C86 C87 119.4(5) . . ?
C81 C86 C85 118.7(5) . . ?
C87 C86 C85 121.9(5) . . ?
C88 C87 C86 120.9(5) . . ?
C88 C87 H87 119.5 . . ?
C86 C87 H87 119.5 . . ?
C87 C88 C79 120.0(5) . . ?
C87 C88 H88 120.0 . . ?
C79 C88 H88 120.0 . . ?
O15 C89 C90 111.3(4) . . ?
O15 C89 H89A 109.4 . . ?
C90 C89 H89A 109.4 . . ?
O15 C89 H89B 109.4 . . ?
C90 C89 H89B 109.4 . . ?
H89A C89 H89B 108.0 . . ?
C89 C90 H90A 109.5 . . ?
C89 C90 H90B 109.5 . . ?
H90A C90 H90B 109.5 . . ?
C89 C90 H90C 109.5 . . ?
H90A C90 H90C 109.5 . . ?
H90B C90 H90C 109.5 . . ?
O16 C91 C92 111.0(5) . . ?
O16 C91 H91A 109.4 . . ?
C92 C91 H91A 109.4 . . ?
O16 C91 H91B 109.4 . . ?
C92 C91 H91B 109.4 . . ?
H91A C91 H91B 108.0 . . ?
C91 C92 H92A 109.5 . . ?
C91 C92 H92B 109.5 . . ?
H92A C92 H92B 109.5 . . ?
C91 C92 H92C 109.5 . . ?
H92A C92 H92C 109.5 . . ?
H92B C92 H92C 109.5 . . ?

loop_
_geom_bond_atom_site_label_1
_geom_bond_atom_site_label_2
_geom_bond_distance
_geom_bond_site_symmetry_2
_geom_bond_publ_flag
Nd1 O1 2.380(4) . ?
Nd1 O6 2.392(4) . ?
Nd1 O5 2.392(4) . ?
Nd1 O2 2.405(4) . ?
Nd1 O4 2.429(4) . ?
Nd1 O3 2.470(4) . ?
Nd1 O7 2.490(4) . ?
Nd1 O8 2.577(4) . ?
C1 F2 1.322(7) . ?
C1 F1 1.323(7) . ?
C1 F3 1.331(7) . ?
C1 C2 1.534(7) . ?
O1 C2 1.276(7) . ?
Nd2 O13 2.373(4) . ?
Nd2 O10 2.389(4) . ?
Nd2 O9 2.390(4) . ?
Nd2 O14 2.402(4) . ?
Nd2 O12 2.431(4) . ?
Nd2 O11 2.463(3) . ?
Nd2 O15 2.496(4) . ?
Nd2 O16 2.572(4) . ?
C2 C3 1.379(8) . ?
O2 C4 1.260(7) . ?
C3 C4 1.416(7) . ?
C3 H3 0.9500 . ?
O3 C16 1.283(6) . ?
F4 C15 1.346(7) . ?
C4 C5 1.497(8) . ?
O4 C18 1.254(6) . ?
F5 C15 1.350(6) . ?
C5 C6 1.373(8) . ?
C5 C14 1.426(8) . ?
O5 C30 1.251(7) . ?
F6 C15 1.347(6) . ?
C6 C7 1.415(8) . ?
C6 H6 0.9500 . ?
O6 C32 1.254(6) . ?
F7 C29 1.336(6) . ?
C7 C8 1.426(8) . ?
C7 C12 1.430(8) . ?
O7 C43 1.467(6) . ?
O7 H7 0.808(4) . ?
F8 C29 1.336(6) . ?
C8 C9 1.379(8) . ?
C8 H8 0.9500 . ?
O8 C45 1.457(7) . ?
O8 H8A 0.917(4) . ?
F9 C29 1.335(7) . ?
C9 C10 1.404(9) . ?
C9 H9 0.9500 . ?
O9 C48 1.273(6) . ?
O10 C50 1.261(6) . ?
C10 C11 1.366(9) . ?
C10 H10 0.9500 . ?
F10 C47 1.337(6) . ?
C11 C12 1.416(8) . ?
C11 H11 0.9500 . ?
O11 C62 1.277(6) . ?
F11 C47 1.339(7) . ?
C12 C13 1.410(8) . ?
O12 C64 1.246(7) . ?
F12 C47 1.338(7) . ?
C13 C14 1.355(8) . ?
C13 H13 0.9500 . ?
O13 C76 1.268(6) . ?
F13 C61 1.318(7) . ?
C14 H14 0.9500 . ?
O14 C78 1.274(6) . ?
F14 C61 1.332(6) . ?
C15 C16 1.519(8) . ?
O15 C89 1.458(6) . ?
O15 H15 0.773(3) . ?
F15 C61 1.347(7) . ?
C16 C17 1.363(7) . ?
O16 C91 1.458(6) . ?
O16 H16 0.842(4) . ?
F16 C75 1.322(6) . ?
C17 C18 1.450(8) . ?
C17 H17 0.9500 . ?
F17 C75 1.338(7) . ?
F18 C75 1.328(7) . ?
C18 C19 1.486(7) . ?
C19 C20 1.373(8) . ?
C19 C28 1.426(8) . ?
C21 C26 1.404(9) . ?
C21 C22 1.423(8) . ?
C21 C20 1.432(8) . ?
C20 H20 0.9500 . ?
C23 C22 1.371(8) . ?
C23 C24 1.418(10) . ?
C23 H23 0.9500 . ?
C22 H22 0.9500 . ?
C24 C25 1.349(9) . ?
C24 H24 0.9500 . ?
C25 C26 1.435(8) . ?
C25 H25 0.9500 . ?
C26 C27 1.414(8) . ?
C27 C28 1.374(8) . ?
C27 H27 0.9500 . ?
C29 C30 1.534(7) . ?
C28 H28 0.9500 . ?
C32 C31 1.422(8) . ?
C32 C33 1.492(7) . ?
C31 C30 1.377(7) . ?
C31 H31 0.9500 . ?
C33 C34 1.398(7) . ?
C33 C42 1.406(8) . ?
C34 C35 1.417(7) . ?
C34 H34 0.9500 . ?
C35 C36 1.416(8) . ?
C35 C40 1.427(7) . ?
C36 C37 1.371(8) . ?
C36 H36 0.9500 . ?
C37 C38 1.417(9) . ?
C37 H37 0.9500 . ?
C38 C39 1.362(8) . ?
C38 H38 0.9500 . ?
C39 C40 1.415(7) . ?
C39 H39 0.9500 . ?
C40 C41 1.423(8) . ?
C41 C42 1.369(7) . ?
C41 H41 0.9500 . ?
C42 H42 0.9500 . ?
C43 C44 1.502(8) . ?
C43 H43A 0.9900 . ?
C43 H43B 0.9900 . ?
C44 H44A 0.9800 . ?
C44 H44B 0.9800 . ?
C44 H44C 0.9800 . ?
C45 C46 1.469(9) . ?
C45 H45A 0.9900 . ?
C45 H45B 0.9900 . ?
C46 H46A 0.9800 . ?
C46 H46B 0.9800 . ?
C46 H46C 0.9800 . ?
C47 C48 1.522(7) . ?
C48 C49 1.381(7) . ?
C49 C50 1.416(7) . ?
C49 H49 0.9500 . ?
C50 C51 1.493(7) . ?
C51 C52 1.365(8) . ?
C51 C60 1.430(7) . ?
C52 C53 1.407(7) . ?
C52 H52 0.9500 . ?
C53 C54 1.413(8) . ?
C53 C58 1.428(8) . ?
C54 C55 1.372(8) . ?
C54 H54 0.9500 . ?
C55 C56 1.416(9) . ?
C55 H55 0.9500 . ?
C56 C57 1.359(8) . ?
C56 H56 0.9500 . ?
C57 C58 1.423(7) . ?
C57 H57 0.9500 . ?
C58 C59 1.412(8) . ?
C59 C60 1.373(7) . ?
C59 H59 0.9500 . ?
C60 H60 0.9500 . ?
C61 C62 1.545(8) . ?
C62 C63 1.362(7) . ?
C63 C64 1.437(8) . ?
C63 H63 0.9500 . ?
C64 C65 1.503(8) . ?
C65 C74 1.377(8) . ?
C65 C66 1.420(8) . ?
C66 C67 1.376(8) . ?
C66 H66 0.9500 . ?
C67 C68 1.402(9) . ?
C67 H67 0.9500 . ?
C68 C73 1.410(8) . ?
C68 C69 1.441(8) . ?
C69 C70 1.365(9) . ?
C69 H69 0.9500 . ?
C70 C71 1.413(9) . ?
C70 H70 0.9500 . ?
C71 C72 1.359(8) . ?
C71 H71 0.9500 . ?
C72 C73 1.409(8) . ?
C72 H72 0.9500 . ?
C73 C74 1.436(8) . ?
C74 H74 0.9500 . ?
C75 C76 1.528(8) . ?
C76 C77 1.380(7) . ?
C77 C78 1.410(7) . ?
C77 H77 0.9500 . ?
C78 C79 1.502(7) . ?
C79 C80 1.370(7) . ?
C79 C88 1.414(8) . ?
C80 C81 1.423(7) . ?
C80 H80 0.9500 . ?
C81 C82 1.411(7) . ?
C81 C86 1.416(8) . ?
C82 C83 1.362(8) . ?
C82 H82 0.9500 . ?
C83 C84 1.422(9) . ?
C83 H83 0.9500 . ?
C84 C85 1.365(8) . ?
C84 H84 0.9500 . ?
C85 C86 1.433(8) . ?
C85 H85 0.9500 . ?
C86 C87 1.421(7) . ?
C87 C88 1.367(8) . ?
C87 H87 0.9500 . ?
C88 H88 0.9500 . ?
C89 C90 1.496(8) . ?
C89 H89A 0.9900 . ?
C89 H89B 0.9900 . ?
C90 H90A 0.9800 . ?
C90 H90B 0.9800 . ?
C90 H90C 0.9800 . ?
C91 C92 1.483(9) . ?
C91 H91A 0.9900 . ?
C91 H91B 0.9900 . ?
C92 H92A 0.9800 . ?
C92 H92B 0.9800 . ?
C92 H92C 0.9800 . ?

loop_
_geom_torsion_atom_site_label_1
_geom_torsion_atom_site_label_2
_geom_torsion_atom_site_label_3
_geom_torsion_atom_site_label_4
_geom_torsion
_geom_torsion_site_symmetry_1
_geom_torsion_site_symmetry_2
_geom_torsion_site_symmetry_3
_geom_torsion_site_symmetry_4
_geom_torsion_publ_flag
Nd1 O1 C2 C3 23.1(9) . . . . ?
Nd1 O1 C2 C1 -155.0(4) . . . . ?
F2 C1 C2 O1 68.6(7) . . . . ?
F1 C1 C2 O1 -170.4(5) . . . . ?
F3 C1 C2 O1 -49.1(7) . . . . ?
F2 C1 C2 C3 -109.7(6) . . . . ?
F1 C1 C2 C3 11.3(7) . . . . ?
F3 C1 C2 C3 132.6(5) . . . . ?
O1 C2 C3 C4 -4.0(9) . . . . ?
C1 C2 C3 C4 174.0(5) . . . . ?
Nd1 O2 C4 C3 -1.9(9) . . . . ?
Nd1 O2 C4 C5 178.6(4) . . . . ?
C2 C3 C4 O2 -6.5(9) . . . . ?
C2 C3 C4 C5 173.0(5) . . . . ?
O2 C4 C5 C6 -19.1(8) . . . . ?
C3 C4 C5 C6 161.3(5) . . . . ?
O2 C4 C5 C14 160.4(5) . . . . ?
C3 C4 C5 C14 -19.1(8) . . . . ?
C14 C5 C6 C7 -0.8(8) . . . . ?
C4 C5 C6 C7 178.7(5) . . . . ?
C5 C6 C7 C8 180.0(5) . . . . ?
C5 C6 C7 C12 -1.1(8) . . . . ?
C6 C7 C8 C9 177.9(6) . . . . ?
C12 C7 C8 C9 -1.0(8) . . . . ?
C7 C8 C9 C10 -0.1(9) . . . . ?
C8 C9 C10 C11 0.7(10) . . . . ?
C9 C10 C11 C12 -0.2(10) . . . . ?
C10 C11 C12 C13 179.9(6) . . . . ?
C10 C11 C12 C7 -0.9(9) . . . . ?
C6 C7 C12 C13 1.8(8) . . . . ?
C8 C7 C12 C13 -179.3(5) . . . . ?
C6 C7 C12 C11 -177.5(5) . . . . ?
C8 C7 C12 C11 1.5(8) . . . . ?
C11 C12 C13 C14 178.6(6) . . . . ?
C7 C12 C13 C14 -0.6(9) . . . . ?
C12 C13 C14 C5 -1.3(9) . . . . ?
C6 C5 C14 C13 2.0(8) . . . . ?
C4 C5 C14 C13 -177.5(5) . . . . ?
Nd1 O3 C16 C17 -31.8(8) . . . . ?
Nd1 O3 C16 C15 153.2(3) . . . . ?
F6 C15 C16 O3 -48.3(7) . . . . ?
F4 C15 C16 O3 70.3(6) . . . . ?
F5 C15 C16 O3 -168.9(4) . . . . ?
F6 C15 C16 C17 136.0(5) . . . . ?
F4 C15 C16 C17 -105.4(6) . . . . ?
F5 C15 C16 C17 15.4(7) . . . . ?
O3 C16 C17 C18 -4.2(9) . . . . ?
C15 C16 C17 C18 170.6(5) . . . . ?
Nd1 O4 C18 C17 34.3(7) . . . . ?
Nd1 O4 C18 C19 -146.4(4) . . . . ?
C16 C17 C18 O4 5.0(8) . . . . ?
C16 C17 C18 C19 -174.3(5) . . . . ?
O4 C18 C19 C20 -173.4(5) . . . . ?
C17 C18 C19 C20 6.0(8) . . . . ?
O4 C18 C19 C28 7.5(7) . . . . ?
C17 C18 C19 C28 -173.1(5) . . . . ?
C28 C19 C20 C21 0.8(8) . . . . ?
C18 C19 C20 C21 -178.2(5) . . . . ?
C26 C21 C20 C19 -1.0(8) . . . . ?
C22 C21 C20 C19 177.9(6) . . . . ?
C24 C23 C22 C21 -1.1(9) . . . . ?
C26 C21 C22 C23 0.0(9) . . . . ?
C20 C21 C22 C23 -178.9(6) . . . . ?
C22 C23 C24 C25 2.1(10) . . . . ?
C23 C24 C25 C26 -2.0(9) . . . . ?
C22 C21 C26 C27 -178.3(5) . . . . ?
C20 C21 C26 C27 0.7(8) . . . . ?
C22 C21 C26 C25 0.1(8) . . . . ?
C20 C21 C26 C25 179.0(5) . . . . ?
C24 C25 C26 C21 0.9(8) . . . . ?
C24 C25 C26 C27 179.2(6) . . . . ?
C21 C26 C27 C28 -0.2(9) . . . . ?
C25 C26 C27 C28 -178.4(5) . . . . ?
C26 C27 C28 C19 0.0(9) . . . . ?
C20 C19 C28 C27 -0.3(8) . . . . ?
C18 C19 C28 C27 178.8(5) . . . . ?
Nd1 O6 C32 C31 17.5(9) . . . . ?
Nd1 O6 C32 C33 -160.7(4) . . . . ?
O6 C32 C31 C30 -2.9(9) . . . . ?
C33 C32 C31 C30 175.2(5) . . . . ?
Nd1 O5 C30 C31 -10.9(10) . . . . ?
Nd1 O5 C30 C29 166.5(4) . . . . ?
C32 C31 C30 O5 0.3(10) . . . . ?
C32 C31 C30 C29 -176.9(5) . . . . ?
F9 C29 C30 O5 -75.8(6) . . . . ?
F7 C29 C30 O5 164.4(5) . . . . ?
F8 C29 C30 O5 43.3(7) . . . . ?
F9 C29 C30 C31 101.8(6) . . . . ?
F7 C29 C30 C31 -18.0(7) . . . . ?
F8 C29 C30 C31 -139.0(5) . . . . ?
O6 C32 C33 C34 23.2(7) . . . . ?
C31 C32 C33 C34 -155.0(5) . . . . ?
O6 C32 C33 C42 -157.8(5) . . . . ?
C31 C32 C33 C42 24.0(8) . . . . ?
C42 C33 C34 C35 -1.0(8) . . . . ?
C32 C33 C34 C35 178.1(5) . . . . ?
C33 C34 C35 C36 -179.4(5) . . . . ?
C33 C34 C35 C40 1.2(8) . . . . ?
C34 C35 C36 C37 -178.8(5) . . . . ?
C40 C35 C36 C37 0.6(8) . . . . ?
C35 C36 C37 C38 -1.5(8) . . . . ?
C36 C37 C38 C39 1.0(9) . . . . ?
C37 C38 C39 C40 0.4(9) . . . . ?
C38 C39 C40 C35 -1.3(8) . . . . ?
C38 C39 C40 C41 179.4(6) . . . . ?
C36 C35 C40 C39 0.8(8) . . . . ?
C34 C35 C40 C39 -179.8(5) . . . . ?
C36 C35 C40 C41 -179.9(5) . . . . ?
C34 C35 C40 C41 -0.4(8) . . . . ?
C39 C40 C41 C42 178.8(5) . . . . ?
C35 C40 C41 C42 -0.6(8) . . . . ?
C40 C41 C42 C33 0.8(8) . . . . ?
C34 C33 C42 C41 0.0(8) . . . . ?
C32 C33 C42 C41 -179.0(5) . . . . ?
Nd1 O7 C43 C44 -73.3(6) . . . . ?
Nd1 O8 C45 C46 116.1(5) . . . . ?
Nd2 O9 C48 C49 -11.7(9) . . . . ?
Nd2 O9 C48 C47 164.6(4) . . . . ?
F12 C47 C48 O9 -72.5(6) . . . . ?
F10 C47 C48 O9 45.9(6) . . . . ?
F11 C47 C48 O9 166.8(5) . . . . ?
F12 C47 C48 C49 104.2(6) . . . . ?
F10 C47 C48 C49 -137.4(5) . . . . ?
F11 C47 C48 C49 -16.5(7) . . . . ?
O9 C48 C49 C50 -3.1(9) . . . . ?
C47 C48 C49 C50 -179.3(5) . . . . ?
Nd2 O10 C50 C49 24.2(8) . . . . ?
Nd2 O10 C50 C51 -153.5(4) . . . . ?
C48 C49 C50 O10 -2.2(8) . . . . ?
C48 C49 C50 C51 175.5(5) . . . . ?
O10 C50 C51 C52 22.9(7) . . . . ?
C49 C50 C51 C52 -154.9(5) . . . . ?
O10 C50 C51 C60 -157.7(5) . . . . ?
C49 C50 C51 C60 24.5(7) . . . . ?
C60 C51 C52 C53 -0.3(8) . . . . ?
C50 C51 C52 C53 179.2(4) . . . . ?
C51 C52 C53 C54 179.2(5) . . . . ?
C51 C52 C53 C58 1.4(8) . . . . ?
C52 C53 C54 C55 -176.2(5) . . . . ?
C58 C53 C54 C55 1.6(8) . . . . ?
C53 C54 C55 C56 -1.6(8) . . . . ?
C54 C55 C56 C57 0.6(9) . . . . ?
C55 C56 C57 C58 0.3(9) . . . . ?
C56 C57 C58 C59 178.7(6) . . . . ?
C56 C57 C58 C53 -0.2(8) . . . . ?
C52 C53 C58 C59 -1.8(7) . . . . ?
C54 C53 C58 C59 -179.7(5) . . . . ?
C52 C53 C58 C57 177.2(5) . . . . ?
C54 C53 C58 C57 -0.7(7) . . . . ?
C57 C58 C59 C60 -177.8(5) . . . . ?
C53 C58 C59 C60 1.1(8) . . . . ?
C58 C59 C60 C51 0.0(8) . . . . ?
C52 C51 C60 C59 -0.5(8) . . . . ?
C50 C51 C60 C59 -179.9(5) . . . . ?
Nd2 O11 C62 C63 -28.8(8) . . . . ?
Nd2 O11 C62 C61 154.4(3) . . . . ?
F13 C61 C62 O11 -42.7(6) . . . . ?
F14 C61 C62 O11 -166.3(5) . . . . ?
F15 C61 C62 O11 74.6(6) . . . . ?
F13 C61 C62 C63 140.0(5) . . . . ?
F14 C61 C62 C63 16.4(7) . . . . ?
F15 C61 C62 C63 -102.7(5) . . . . ?
O11 C62 C63 C64 -7.6(9) . . . . ?
C61 C62 C63 C64 169.1(5) . . . . ?
Nd2 O12 C64 C63 31.6(7) . . . . ?
Nd2 O12 C64 C65 -149.9(4) . . . . ?
C62 C63 C64 O12 7.8(8) . . . . ?
C62 C63 C64 C65 -170.6(5) . . . . ?
O12 C64 C65 C74 -174.4(5) . . . . ?
C63 C64 C65 C74 4.1(8) . . . . ?
O12 C64 C65 C66 6.5(7) . . . . ?
C63 C64 C65 C66 -175.0(5) . . . . ?
C74 C65 C66 C67 0.8(9) . . . . ?
C64 C65 C66 C67 179.9(5) . . . . ?
C65 C66 C67 C68 -0.5(9) . . . . ?
C66 C67 C68 C73 0.0(9) . . . . ?
C66 C67 C68 C69 179.8(6) . . . . ?
C67 C68 C69 C70 178.9(6) . . . . ?
C73 C68 C69 C70 -1.2(8) . . . . ?
C68 C69 C70 C71 1.4(9) . . . . ?
C69 C70 C71 C72 -0.7(9) . . . . ?
C70 C71 C72 C73 -0.2(9) . . . . ?
C67 C68 C73 C72 -179.8(6) . . . . ?
C69 C68 C73 C72 0.4(8) . . . . ?
C67 C68 C73 C74 0.2(8) . . . . ?
C69 C68 C73 C74 -179.6(5) . . . . ?
C71 C72 C73 C68 0.3(9) . . . . ?
C71 C72 C73 C74 -179.7(5) . . . . ?
C66 C65 C74 C73 -0.5(8) . . . . ?
C64 C65 C74 C73 -179.6(5) . . . . ?
C68 C73 C74 C65 0.0(8) . . . . ?
C72 C73 C74 C65 -179.9(6) . . . . ?
Nd2 O13 C76 C77 25.2(9) . . . . ?
Nd2 O13 C76 C75 -158.8(4) . . . . ?
F16 C75 C76 O13 171.9(5) . . . . ?
F18 C75 C76 O13 49.9(7) . . . . ?
F17 C75 C76 O13 -67.4(6) . . . . ?
F16 C75 C76 C77 -11.7(8) . . . . ?
F18 C75 C76 C77 -133.6(5) . . . . ?
F17 C75 C76 C77 109.0(6) . . . . ?
O13 C76 C77 C78 -1.2(9) . . . . ?
C75 C76 C77 C78 -176.9(5) . . . . ?
Nd2 O14 C78 C77 4.8(9) . . . . ?
Nd2 O14 C78 C79 -174.2(4) . . . . ?
C76 C77 C78 O14 -13.6(8) . . . . ?
C76 C77 C78 C79 165.4(5) . . . . ?
O14 C78 C79 C80 -21.4(7) . . . . ?
C77 C78 C79 C80 159.5(5) . . . . ?
O14 C78 C79 C88 157.7(5) . . . . ?
C77 C78 C79 C88 -21.4(8) . . . . ?
C88 C79 C80 C81 0.5(8) . . . . ?
C78 C79 C80 C81 179.5(5) . . . . ?
C79 C80 C81 C82 -179.6(5) . . . . ?
C79 C80 C81 C86 -2.2(8) . . . . ?
C86 C81 C82 C83 0.6(8) . . . . ?
C80 C81 C82 C83 178.0(5) . . . . ?
C81 C82 C83 C84 -1.0(9) . . . . ?
C82 C83 C84 C85 0.8(9) . . . . ?
C83 C84 C85 C86 -0.2(9) . . . . ?
C82 C81 C86 C87 179.9(5) . . . . ?
C80 C81 C86 C87 2.3(8) . . . . ?
C82 C81 C86 C85 0.0(8) . . . . ?
C80 C81 C86 C85 -177.5(5) . . . . ?
C84 C85 C86 C81 -0.2(8) . . . . ?
C84 C85 C86 C87 180.0(6) . . . . ?
C81 C86 C87 C88 -0.9(9) . . . . ?
C85 C86 C87 C88 179.0(6) . . . . ?
C86 C87 C88 C79 -0.9(9) . . . . ?
C80 C79 C88 C87 1.1(8) . . . . ?
C78 C79 C88 C87 -177.9(5) . . . . ?
Nd2 O15 C89 C90 -73.2(6) . . . . ?
Nd2 O16 C91 C92 140.8(5) . . . . ?
